data_7018783
loop_
_publ_author_name
'Kong, Ling-Wei'
'Ma, Ming-Liang'
'Wu, Liang-Chun'
'Zhao, Xiao-Li'
'Guo, Fang'
'Jiang, Biao'
'Wen, Ke'

_publ_section_title
;
 Carboxylic acid functionalized ortho-linked
 oxacalix[2]benzene[2]pyrazine: synthesis, structure, hydrogen bond and
 metal directed self-assembly.
;
_journal_issue 18
_journal_name_full 'Dalton transactions (Cambridge, England : 2003)'
_journal_page_first 5625
_journal_page_last 5633
_journal_paper_doi 10.1039/c2dt11283c
_journal_volume 41
_journal_year 2012
_chemical_formula_sum 'C64 H72 Cl4 Cu2 N12 O26'
_chemical_formula_weight 1694.22
_chemical_name_systematic
;
?
;
_space_group_IT_number 2
_symmetry_cell_setting triclinic
_symmetry_space_group_name_Hall '-P 1'
_symmetry_space_group_name_H-M 'P -1'
_atom_sites_solution_hydrogens geom
_atom_sites_solution_primary direct
_atom_sites_solution_secondary difmap
_audit_creation_method SHELXL-97
_cell_angle_alpha 70.1160(10)
_cell_angle_beta 85.990(4)
_cell_angle_gamma 71.108(2)
_cell_formula_units_Z 1
_cell_length_a 9.3423(3)
_cell_length_b 13.8845(4)
_cell_length_c 15.2876(4)
_cell_measurement_reflns_used 9892
_cell_measurement_temperature 173(2)
_cell_measurement_theta_max 28.31
_cell_measurement_theta_min 2.31
_cell_volume 1762.53(9)
_computing_cell_refinement 'Bruker SMART'
_computing_data_collection 'Bruker SMART'
_computing_data_reduction 'Bruker SAINT'
_computing_molecular_graphics 'Bruker SHELXTL'
_computing_publication_material 'Bruker SHELXTL'
_computing_structure_refinement 'SHELXL-97 (Sheldrick, 1997)'
_computing_structure_solution 'SHELXS-97 (Sheldrick, 1990)'
_diffrn_ambient_temperature 173(2)
_diffrn_measured_fraction_theta_full 0.993
_diffrn_measured_fraction_theta_max 0.993
_diffrn_measurement_device_type 'CCD area detector'
_diffrn_measurement_method 'phi and omega scans'
_diffrn_radiation_monochromator graphite
_diffrn_radiation_source 'fine-focus sealed tube'
_diffrn_radiation_type MoK\a
_diffrn_radiation_wavelength 0.71073
_diffrn_reflns_av_R_equivalents 0.0202
_diffrn_reflns_av_sigmaI/netI 0.0213
_diffrn_reflns_limit_h_max 11
_diffrn_reflns_limit_h_min -11
_diffrn_reflns_limit_k_max 16
_diffrn_reflns_limit_k_min -16
_diffrn_reflns_limit_l_max 18
_diffrn_reflns_limit_l_min -15
_diffrn_reflns_number 20573
_diffrn_reflns_theta_full 25.01
_diffrn_reflns_theta_max 25.01
_diffrn_reflns_theta_min 1.42
_exptl_absorpt_coefficient_mu 0.847
_exptl_absorpt_correction_T_max 0.8694
_exptl_absorpt_correction_T_min 0.7390
_exptl_absorpt_correction_type multi-scan
_exptl_absorpt_process_details 'Bruker SAINT (SADABS)'
_exptl_crystal_colour blue
_exptl_crystal_density_diffrn 1.596
_exptl_crystal_density_method 'not measured'
_exptl_crystal_description block
_exptl_crystal_F_000 874
_exptl_crystal_size_max 0.38
_exptl_crystal_size_mid 0.19
_exptl_crystal_size_min 0.17
_refine_diff_density_max 1.012
_refine_diff_density_min -0.662
_refine_diff_density_rms 0.074
_refine_ls_extinction_method none
_refine_ls_goodness_of_fit_ref 1.046
_refine_ls_hydrogen_treatment mixed
_refine_ls_matrix_type full
_refine_ls_number_parameters 493
_refine_ls_number_reflns 6171
_refine_ls_number_restraints 3
_refine_ls_restrained_S_all 1.046
_refine_ls_R_factor_all 0.0448
_refine_ls_R_factor_gt 0.0399
_refine_ls_shift/su_max 0.002
_refine_ls_shift/su_mean 0.000
_refine_ls_structure_factor_coef Fsqd
_refine_ls_weighting_details 'calc w=1/[\s^2^(Fo^2^)+(0.0564P)^2^+2.7904P] where P=(Fo^2^+2Fc^2^)/3'
_refine_ls_weighting_scheme calc
_refine_ls_wR_factor_gt 0.1074
_refine_ls_wR_factor_ref 0.1115
_reflns_number_gt 5524
_reflns_number_total 6171
_reflns_threshold_expression >2sigma(I)
_cod_data_source_file c2dt11283c.txt
_cod_data_source_block z_5
_cod_depositor_comments
;
The following automatic conversions were performed:

'_symmetry_cell_setting' value 'Triclinic' changed to 'triclinic'
according to /home/saulius/struct/CIF-dictionaries/cif_core.dic
dictionary named 'cif_core.dic' version 2.4.1 from 2010-06-29.

Automatic conversion script
Id: cif_fix_values 1715 2011-07-08 13:25:40Z adriana 
;
_cod_original_sg_symbol_H-M p-1
_cod_database_code 7018783

loop_
_symmetry_equiv_pos_as_xyz
'x, y, z'
'-x, -y, -z'

loop_
_atom_site_label
_atom_site_type_symbol
_atom_site_fract_x
_atom_site_fract_y
_atom_site_fract_z
_atom_site_U_iso_or_equiv
_atom_site_adp_type
_atom_site_occupancy
_atom_site_symmetry_multiplicity
_atom_site_calc_flag
_atom_site_refinement_flags
Cu1 Cu 0.63216(4) 0.62330(3) 1.01243(2) 0.02110(11) Uani 1 1 d .
Cl1 Cl 0.72707(10) 0.44115(6) 1.04841(5) 0.0380(2) Uani 1 1 d .
Cl2 Cl 0.48539(9) 0.80269(6) 0.96251(5) 0.03136(18) Uani 1 1 d .
O1 O 0.8508(2) 0.38126(15) 0.79288(13) 0.0230(4) Uani 1 1 d .
O2 O 0.9986(2) 0.53438(16) 0.74568(13) 0.0246(4) Uani 1 1 d .
O3 O 0.4865(2) 0.70455(15) 0.67090(12) 0.0217(4) Uani 1 1 d .
O4 O 0.3895(2) 0.56045(16) 0.62603(13) 0.0240(4) Uani 1 1 d .
O5 O 0.9332(3) 0.1731(2) 0.63581(19) 0.0485(6) Uani 1 1 d .
H5A H 0.8855 0.1284 0.6495 0.073 Uiso 1 1 calc R
O6 O 0.8119(3) 0.2163(2) 0.75355(17) 0.0439(6) Uani 1 1 d .
O7 O 0.5958(3) 0.87900(19) 0.60009(15) 0.0388(5) Uani 1 1 d .
O8 O 0.6927(3) 0.89631(18) 0.46071(15) 0.0388(5) Uani 1 1 d .
H8A H 0.7169 0.9454 0.4699 0.058 Uiso 1 1 calc R
O9 O 0.8155(2) 0.65058(18) 1.07396(15) 0.0355(5) Uani 1 1 d .
O10 O 0.7894(3) 0.04817(17) 0.46157(14) 0.0339(5) Uani 1 1 d .
N1 N 0.6960(3) 0.63801(18) 0.87980(15) 0.0224(5) Uani 1 1 d .
N2 N 0.7473(2) 0.62800(18) 0.70196(15) 0.0211(5) Uani 1 1 d .
N3 N 0.6242(2) 0.46452(18) 0.70374(15) 0.0211(5) Uani 1 1 d .
N4 N 0.4761(2) 0.40345(18) 0.86648(15) 0.0211(5) Uani 1 1 d .
N5 N 0.8038(3) 0.7975(3) 1.1112(2) 0.0445(7) Uani 1 1 d .
N6 N 0.8862(3) 0.1685(2) 0.3533(2) 0.0473(7) Uani 1 1 d .
C1 C 0.9626(3) 0.3211(2) 0.6634(2) 0.0258(6) Uani 1 1 d .
C2 C 1.0623(3) 0.3309(2) 0.5906(2) 0.0296(6) Uani 1 1 d .
H2A H 1.0814 0.2833 0.5557 0.035 Uiso 1 1 calc R
C3 C 1.1330(3) 0.4083(3) 0.5689(2) 0.0297(6) Uani 1 1 d .
H3A H 1.2004 0.4139 0.5193 0.036 Uiso 1 1 calc R
C4 C 1.1063(3) 0.4781(2) 0.6190(2) 0.0265(6) Uani 1 1 d .
H4A H 1.1551 0.5317 0.6037 0.032 Uiso 1 1 calc R
C5 C 1.0089(3) 0.4698(2) 0.69132(19) 0.0234(6) Uani 1 1 d .
C6 C 0.9356(3) 0.3928(2) 0.71356(19) 0.0236(6) Uani 1 1 d .
C7 C 0.4306(3) 0.6402(2) 0.46655(19) 0.0241(6) Uani 1 1 d .
H7A H 0.3904 0.5924 0.4522 0.029 Uiso 1 1 calc R
C8 C 0.4465(3) 0.6331(2) 0.55792(18) 0.0216(5) Uani 1 1 d .
C9 C 0.5011(3) 0.7046(2) 0.57957(18) 0.0199(5) Uani 1 1 d .
C10 C 0.5498(3) 0.7804(2) 0.50944(19) 0.0211(5) Uani 1 1 d .
C11 C 0.5349(3) 0.7859(2) 0.41749(19) 0.0235(6) Uani 1 1 d .
H11A H 0.5671 0.8374 0.3687 0.028 Uiso 1 1 calc R
C12 C 0.4739(3) 0.7176(2) 0.39644(19) 0.0263(6) Uani 1 1 d .
H12A H 0.4617 0.7240 0.3333 0.032 Uiso 1 1 calc R
C13 C 0.8568(3) 0.5869(2) 0.76758(19) 0.0213(5) Uani 1 1 d .
C14 C 0.8365(3) 0.5920(2) 0.85654(19) 0.0231(6) Uani 1 1 d .
H14A H 0.9199 0.5636 0.9002 0.028 Uiso 1 1 calc R
C15 C 0.5820(3) 0.6771(2) 0.81653(18) 0.0225(6) Uani 1 1 d .
H15A H 0.4816 0.7090 0.8320 0.027 Uiso 1 1 calc R
C16 C 0.6107(3) 0.6709(2) 0.72816(18) 0.0199(5) Uani 1 1 d .
C17 C 0.4742(3) 0.4953(2) 0.70659(18) 0.0204(5) Uani 1 1 d .
C18 C 0.6981(3) 0.4064(2) 0.78490(19) 0.0204(5) Uani 1 1 d .
C19 C 0.6268(3) 0.3736(2) 0.86754(19) 0.0212(5) Uani 1 1 d .
H19A H 0.6849 0.3305 0.9241 0.025 Uiso 1 1 calc R
C20 C 0.3969(3) 0.4656(2) 0.78568(18) 0.0217(5) Uani 1 1 d .
H20A H 0.2893 0.4884 0.7833 0.026 Uiso 1 1 calc R
C21 C 0.8943(3) 0.2320(2) 0.6896(2) 0.0296(6) Uani 1 1 d .
C22 C 0.6133(3) 0.8570(2) 0.52977(19) 0.0242(6) Uani 1 1 d .
C23 C 0.8549(5) 0.8908(4) 1.0808(3) 0.0608(11) Uani 1 1 d .
H23A H 0.9023 0.8977 1.1333 0.073 Uiso 1 1 calc R
H23B H 0.7700 0.9579 1.0523 0.073 Uiso 1 1 calc R
C24 C 0.9711(6) 0.8673(4) 1.0088(4) 0.0660(12) Uani 1 1 d .
H24A H 0.9588 0.9330 0.9536 0.079 Uiso 1 1 calc R
H24B H 1.0755 0.8414 1.0358 0.079 Uiso 1 1 calc R
C25 C 0.9387(5) 0.7806(3) 0.9827(3) 0.0487(9) Uani 1 1 d .
H25A H 1.0339 0.7244 0.9787 0.058 Uiso 1 1 calc R
H25B H 0.8811 0.8118 0.9222 0.058 Uiso 1 1 calc R
C26 C 0.8456(4) 0.7338(3) 1.0605(2) 0.0349(7) Uani 1 1 d .
C27 C 0.6976(5) 0.7839(4) 1.1840(3) 0.0550(10) Uani 1 1 d .
H27A H 0.6771 0.7160 1.1948 0.083 Uiso 1 1 calc R
H27B H 0.6030 0.8445 1.1653 0.083 Uiso 1 1 calc R
H27C H 0.7407 0.7820 1.2415 0.083 Uiso 1 1 calc R
C28 C 0.8190(3) 0.0960(2) 0.3803(2) 0.0345(7) Uani 1 1 d .
C29 C 0.7733(5) 0.0761(3) 0.2942(2) 0.0590(12) Uani 1 1 d .
H29A H 0.8075 -0.0020 0.3028 0.071 Uiso 1 1 calc R
H29B H 0.6622 0.1056 0.2818 0.071 Uiso 1 1 calc R
C30 C 0.8533(5) 0.1355(4) 0.2167(3) 0.0637(12) Uani 1 1 d .
H30A H 0.9431 0.0842 0.2002 0.076 Uiso 1 1 calc R
H30B H 0.7847 0.1779 0.1607 0.076 Uiso 1 1 calc R
C31 C 0.8990(5) 0.2074(4) 0.2527(3) 0.0634(12) Uani 1 1 d .
H31A H 1.0045 0.2047 0.2370 0.076 Uiso 1 1 calc R
H31B H 0.8318 0.2829 0.2253 0.076 Uiso 1 1 calc R
C32 C 0.9434(5) 0.2029(3) 0.4144(3) 0.0565(10) Uani 1 1 d .
H32A H 0.9214 0.1658 0.4783 0.085 Uiso 1 1 calc R
H32B H 0.8960 0.2811 0.3991 0.085 Uiso 1 1 calc R
H32C H 1.0532 0.1862 0.4088 0.085 Uiso 1 1 calc R
O3W O 0.8187(3) 0.02570(19) 0.65153(17) 0.0439(6) Uani 1 1 d .
H3WA H 0.8056 0.0288 0.5960 0.066 Uiso 1 1 d R
H3WB H 0.7486 -0.0003 0.6755 0.066 Uiso 1 1 d R
O2W O 0.6821(6) 0.0849(3) 0.8891(3) 0.0936(12) Uani 1 1 d D
H2WA H 0.718(8) 0.134(4) 0.851(4) 0.140 Uiso 1 1 d D
H2WB H 0.700(9) 0.034(4) 0.865(4) 0.140 Uiso 1 1 d D
O1W O 0.6175(6) 0.9678(5) 0.7836(4) 0.142(2) Uani 1 1 d .
H1WA H 0.5961 0.9400 0.7467 0.213 Uiso 1 1 d R
H1WB H 0.7030 0.9376 0.8132 0.213 Uiso 1 1 d R

loop_
_atom_site_aniso_label
_atom_site_aniso_U_11
_atom_site_aniso_U_22
_atom_site_aniso_U_33
_atom_site_aniso_U_23
_atom_site_aniso_U_13
_atom_site_aniso_U_12
Cu1 0.02419(19) 0.02391(19) 0.01540(18) -0.00729(13) 0.00301(13) -0.00766(14)
Cl1 0.0556(5) 0.0252(4) 0.0255(4) -0.0083(3) 0.0069(3) -0.0041(3)
Cl2 0.0414(4) 0.0246(4) 0.0253(4) -0.0093(3) 0.0026(3) -0.0061(3)
O1 0.0182(9) 0.0310(10) 0.0211(10) -0.0107(8) 0.0030(7) -0.0078(8)
O2 0.0169(9) 0.0344(11) 0.0278(10) -0.0168(9) 0.0020(8) -0.0087(8)
O3 0.0192(9) 0.0314(10) 0.0149(9) -0.0095(8) 0.0008(7) -0.0069(8)
O4 0.0219(9) 0.0344(11) 0.0168(9) -0.0042(8) -0.0004(7) -0.0145(8)
O5 0.0536(15) 0.0527(15) 0.0627(17) -0.0411(13) 0.0245(13) -0.0291(12)
O6 0.0548(15) 0.0468(14) 0.0472(14) -0.0268(12) 0.0210(12) -0.0307(12)
O7 0.0554(14) 0.0468(13) 0.0292(12) -0.0207(10) 0.0086(10) -0.0290(12)
O8 0.0549(14) 0.0407(13) 0.0369(12) -0.0195(10) 0.0178(11) -0.0325(11)
O9 0.0333(11) 0.0397(13) 0.0370(12) -0.0102(10) -0.0029(9) -0.0180(10)
O10 0.0454(13) 0.0351(12) 0.0282(12) -0.0123(9) 0.0075(9) -0.0215(10)
N1 0.0268(12) 0.0238(12) 0.0173(11) -0.0075(9) 0.0019(9) -0.0087(10)
N2 0.0209(11) 0.0264(12) 0.0195(11) -0.0098(9) 0.0023(9) -0.0102(9)
N3 0.0213(11) 0.0262(12) 0.0196(11) -0.0100(9) 0.0030(9) -0.0105(9)
N4 0.0218(11) 0.0241(12) 0.0211(12) -0.0101(9) 0.0035(9) -0.0099(9)
N5 0.0456(17) 0.0509(18) 0.0428(17) -0.0206(14) 0.0090(13) -0.0195(14)
N6 0.0409(16) 0.0370(16) 0.0547(19) -0.0059(14) 0.0057(14) -0.0113(13)
C1 0.0202(13) 0.0303(15) 0.0275(15) -0.0136(12) 0.0004(11) -0.0046(11)
C2 0.0260(14) 0.0354(16) 0.0293(16) -0.0172(13) 0.0024(12) -0.0060(12)
C3 0.0202(14) 0.0395(17) 0.0267(15) -0.0130(13) 0.0059(11) -0.0051(12)
C4 0.0181(13) 0.0330(15) 0.0289(15) -0.0101(12) 0.0017(11) -0.0094(12)
C5 0.0161(12) 0.0298(15) 0.0239(14) -0.0115(12) -0.0019(11) -0.0035(11)
C6 0.0163(12) 0.0307(15) 0.0228(14) -0.0100(12) 0.0019(10) -0.0053(11)
C7 0.0225(13) 0.0308(15) 0.0221(14) -0.0110(12) -0.0009(11) -0.0098(12)
C8 0.0186(13) 0.0262(14) 0.0192(13) -0.0069(11) 0.0026(10) -0.0073(11)
C9 0.0157(12) 0.0259(14) 0.0172(13) -0.0088(11) 0.0001(10) -0.0035(10)
C10 0.0169(12) 0.0233(13) 0.0213(14) -0.0079(11) 0.0003(10) -0.0038(10)
C11 0.0221(13) 0.0264(14) 0.0186(14) -0.0052(11) 0.0018(11) -0.0060(11)
C12 0.0268(14) 0.0362(16) 0.0170(13) -0.0098(12) 0.0016(11) -0.0107(12)
C13 0.0190(13) 0.0242(13) 0.0242(14) -0.0095(11) 0.0021(11) -0.0101(11)
C14 0.0225(13) 0.0279(14) 0.0203(14) -0.0076(11) 0.0002(11) -0.0104(11)
C15 0.0231(13) 0.0244(14) 0.0201(13) -0.0088(11) 0.0017(11) -0.0067(11)
C16 0.0217(13) 0.0204(13) 0.0194(13) -0.0071(10) 0.0005(10) -0.0085(11)
C17 0.0199(13) 0.0260(14) 0.0199(13) -0.0100(11) -0.0002(10) -0.0107(11)
C18 0.0191(13) 0.0217(13) 0.0244(14) -0.0117(11) 0.0014(11) -0.0075(10)
C19 0.0208(13) 0.0235(13) 0.0214(14) -0.0099(11) -0.0003(10) -0.0072(11)
C20 0.0207(13) 0.0268(14) 0.0210(14) -0.0091(11) 0.0005(10) -0.0108(11)
C21 0.0248(14) 0.0309(16) 0.0343(17) -0.0148(13) -0.0003(13) -0.0062(12)
C22 0.0221(13) 0.0214(13) 0.0255(15) -0.0069(11) 0.0000(11) -0.0032(11)
C23 0.076(3) 0.053(2) 0.068(3) -0.030(2) 0.015(2) -0.033(2)
C24 0.070(3) 0.062(3) 0.081(3) -0.028(2) 0.028(2) -0.040(2)
C25 0.053(2) 0.049(2) 0.047(2) -0.0179(17) 0.0209(17) -0.0206(18)
C26 0.0295(16) 0.0389(18) 0.0354(17) -0.0101(14) -0.0043(13) -0.0112(14)
C27 0.047(2) 0.073(3) 0.045(2) -0.024(2) 0.0159(18) -0.017(2)
C28 0.0229(15) 0.0251(15) 0.0444(19) -0.0050(14) 0.0034(13) -0.0007(12)
C29 0.055(2) 0.053(2) 0.0270(18) 0.0041(16) 0.0110(16) 0.0169(18)
C30 0.060(3) 0.077(3) 0.040(2) -0.008(2) 0.0023(19) -0.015(2)
C31 0.055(2) 0.064(3) 0.041(2) 0.014(2) 0.0069(19) -0.015(2)
C32 0.051(2) 0.049(2) 0.061(3) -0.012(2) 0.0001(19) -0.0117(19)
O3W 0.0470(14) 0.0450(14) 0.0472(14) -0.0246(12) -0.0012(11) -0.0144(11)
O2W 0.122(3) 0.081(3) 0.089(3) -0.036(2) 0.028(2) -0.045(3)
O1W 0.148(5) 0.143(4) 0.118(4) -0.001(3) 0.045(3) -0.078(4)

loop_
_atom_type_symbol
_atom_type_description
_atom_type_scat_dispersion_real
_atom_type_scat_dispersion_imag
_atom_type_scat_source
C C 0.0033 0.0016 'International Tables Vol C Tables 4.2.6.8 and 6.1.1.4'
H H 0.0000 0.0000 'International Tables Vol C Tables 4.2.6.8 and 6.1.1.4'
Cl Cl 0.1484 0.1585 'International Tables Vol C Tables 4.2.6.8 and 6.1.1.4'
Cu Cu 0.3201 1.2651 'International Tables Vol C Tables 4.2.6.8 and 6.1.1.4'
N N 0.0061 0.0033 'International Tables Vol C Tables 4.2.6.8 and 6.1.1.4'
O O 0.0106 0.0060 'International Tables Vol C Tables 4.2.6.8 and 6.1.1.4'

loop_
_geom_angle_atom_site_label_1
_geom_angle_atom_site_label_2
_geom_angle_atom_site_label_3
_geom_angle
_geom_angle_site_symmetry_1
_geom_angle_site_symmetry_3
N4 Cu1 N1 164.31(9) 2_667 .
N4 Cu1 O9 92.41(9) 2_667 .
N1 Cu1 O9 103.18(9) . .
N4 Cu1 Cl1 87.55(7) 2_667 .
N1 Cu1 Cl1 88.18(7) . .
O9 Cu1 Cl1 99.55(6) . .
N4 Cu1 Cl2 90.74(7) 2_667 .
N1 Cu1 Cl2 89.75(7) . .
O9 Cu1 Cl2 94.44(6) . .
Cl1 Cu1 Cl2 165.96(3) . .
C18 O1 C6 120.0(2) . .
C13 O2 C5 117.5(2) . .
C16 O3 C9 120.8(2) . .
C17 O4 C8 119.5(2) . .
C21 O5 H5A 109.5 . .
C22 O8 H8A 109.5 . .
C26 O9 Cu1 130.2(2) . .
C15 N1 C14 119.0(2) . .
C15 N1 Cu1 114.88(18) . .
C14 N1 Cu1 124.60(19) . .
C16 N2 C13 115.2(2) . .
C18 N3 C17 115.2(2) . .
C19 N4 C20 119.1(2) . .
C19 N4 Cu1 120.16(18) . 2_667
C20 N4 Cu1 119.99(18) . 2_667
C26 N5 C27 122.6(3) . .
C26 N5 C23 115.3(3) . .
C27 N5 C23 121.6(3) . .
C28 N6 C32 123.2(3) . .
C28 N6 C31 112.7(3) . .
C32 N6 C31 124.0(3) . .
C2 C1 C6 118.4(3) . .
C2 C1 C21 120.1(3) . .
C6 C1 C21 121.4(3) . .
C3 C2 C1 121.0(3) . .
C3 C2 H2A 119.5 . .
C1 C2 H2A 119.5 . .
C2 C3 C4 120.2(3) . .
C2 C3 H3A 119.9 . .
C4 C3 H3A 119.9 . .
C5 C4 C3 120.0(3) . .
C5 C4 H4A 120.0 . .
C3 C4 H4A 120.0 . .
C4 C5 C6 120.6(3) . .
C4 C5 O2 117.4(2) . .
C6 C5 O2 121.7(2) . .
C5 C6 O1 117.7(2) . .
C5 C6 C1 119.9(2) . .
O1 C6 C1 121.9(2) . .
C12 C7 C8 119.1(3) . .
C12 C7 H7A 120.4 . .
C8 C7 H7A 120.4 . .
C7 C8 C9 120.9(2) . .
C7 C8 O4 117.4(2) . .
C9 C8 O4 121.2(2) . .
C8 C9 C10 120.1(2) . .
C8 C9 O3 116.6(2) . .
C10 C9 O3 122.9(2) . .
C9 C10 C11 118.4(2) . .
C9 C10 C22 122.0(2) . .
C11 C10 C22 119.6(2) . .
C12 C11 C10 120.9(3) . .
C12 C11 H11A 119.5 . .
C10 C11 H11A 119.5 . .
C7 C12 C11 120.4(3) . .
C7 C12 H12A 119.8 . .
C11 C12 H12A 119.8 . .
N2 C13 O2 117.4(2) . .
N2 C13 C14 124.3(2) . .
O2 C13 C14 118.3(2) . .
N1 C14 C13 118.4(2) . .
N1 C14 H14A 120.8 . .
C13 C14 H14A 120.8 . .
N1 C15 C16 119.6(2) . .
N1 C15 H15A 120.2 . .
C16 C15 H15A 120.2 . .
N2 C16 O3 121.0(2) . .
N2 C16 C15 123.4(2) . .
O3 C16 C15 115.4(2) . .
N3 C17 O4 118.7(2) . .
N3 C17 C20 124.2(2) . .
O4 C17 C20 117.1(2) . .
N3 C18 O1 120.7(2) . .
N3 C18 C19 123.4(2) . .
O1 C18 C19 115.8(2) . .
N4 C19 C18 119.2(2) . .
N4 C19 H19A 120.4 . .
C18 C19 H19A 120.4 . .
N4 C20 C17 118.8(2) . .
N4 C20 H20A 120.6 . .
C17 C20 H20A 120.6 . .
O6 C21 O5 123.6(3) . .
O6 C21 C1 123.7(3) . .
O5 C21 C1 112.7(3) . .
O7 C22 O8 124.2(3) . .
O7 C22 C10 124.9(3) . .
O8 C22 C10 110.9(2) . .
N5 C23 C24 103.3(3) . .
N5 C23 H23A 111.1 . .
C24 C23 H23A 111.1 . .
N5 C23 H23B 111.1 . .
C24 C23 H23B 111.1 . .
H23A C23 H23B 109.1 . .
C25 C24 C23 105.0(3) . .
C25 C24 H24A 110.7 . .
C23 C24 H24A 110.7 . .
C25 C24 H24B 110.7 . .
C23 C24 H24B 110.7 . .
H24A C24 H24B 108.8 . .
C24 C25 C26 104.6(3) . .
C24 C25 H25A 110.8 . .
C26 C25 H25A 110.8 . .
C24 C25 H25B 110.8 . .
C26 C25 H25B 110.8 . .
H25A C25 H25B 108.9 . .
O9 C26 N5 126.2(3) . .
O9 C26 C25 125.5(3) . .
N5 C26 C25 108.3(3) . .
N5 C27 H27A 109.5 . .
N5 C27 H27B 109.5 . .
H27A C27 H27B 109.5 . .
N5 C27 H27C 109.5 . .
H27A C27 H27C 109.5 . .
H27B C27 H27C 109.5 . .
O10 C28 N6 128.1(3) . .
O10 C28 C29 122.7(3) . .
N6 C28 C29 109.1(3) . .
C30 C29 C28 103.5(4) . .
C30 C29 H29A 111.1 . .
C28 C29 H29A 111.1 . .
C30 C29 H29B 111.1 . .
C28 C29 H29B 111.1 . .
H29A C29 H29B 109.0 . .
C31 C30 C29 105.5(4) . .
C31 C30 H30A 110.6 . .
C29 C30 H30A 110.6 . .
C31 C30 H30B 110.6 . .
C29 C30 H30B 110.6 . .
H30A C30 H30B 108.8 . .
N6 C31 C30 106.4(3) . .
N6 C31 H31A 110.4 . .
C30 C31 H31A 110.4 . .
N6 C31 H31B 110.4 . .
C30 C31 H31B 110.4 . .
H31A C31 H31B 108.6 . .
N6 C32 H32A 109.5 . .
N6 C32 H32B 109.5 . .
H32A C32 H32B 109.5 . .
N6 C32 H32C 109.5 . .
H32A C32 H32C 109.5 . .
H32B C32 H32C 109.5 . .
H3WA O3W H3WB 97.7 . .
H2WA O2W H2WB 105.5(16) . .
H1WA O1W H1WB 118.3 . .

loop_
_geom_bond_atom_site_label_1
_geom_bond_atom_site_label_2
_geom_bond_distance
_geom_bond_site_symmetry_2
Cu1 N4 2.025(2) 2_667
Cu1 N1 2.034(2) .
Cu1 O9 2.203(2) .
Cu1 Cl1 2.2704(8) .
Cu1 Cl2 2.3040(8) .
O1 C18 1.358(3) .
O1 C6 1.392(3) .
O2 C13 1.370(3) .
O2 C5 1.394(3) .
O3 C16 1.358(3) .
O3 C9 1.393(3) .
O4 C17 1.370(3) .
O4 C8 1.393(3) .
O5 C21 1.305(4) .
O5 H5A 0.8400 .
O6 C21 1.206(4) .
O7 C22 1.201(3) .
O8 C22 1.313(3) .
O8 H8A 0.8400 .
O9 C26 1.223(4) .
O10 C28 1.254(4) .
N1 C15 1.333(4) .
N1 C14 1.343(4) .
N2 C16 1.319(3) .
N2 C13 1.325(4) .
N3 C18 1.321(4) .
N3 C17 1.328(3) .
N4 C19 1.332(3) .
N4 C20 1.344(4) .
N4 Cu1 2.025(2) 2_667
N5 C26 1.317(4) .
N5 C27 1.443(5) .
N5 C23 1.443(5) .
N6 C28 1.292(4) .
N6 C32 1.387(5) .
N6 C31 1.457(5) .
C1 C2 1.399(4) .
C1 C6 1.405(4) .
C1 C21 1.495(4) .
C2 C3 1.374(4) .
C2 H2A 0.9500 .
C3 C4 1.383(4) .
C3 H3A 0.9500 .
C4 C5 1.379(4) .
C4 H4A 0.9500 .
C5 C6 1.387(4) .
C7 C12 1.380(4) .
C7 C8 1.382(4) .
C7 H7A 0.9500 .
C8 C9 1.389(4) .
C9 C10 1.392(4) .
C10 C11 1.396(4) .
C10 C22 1.496(4) .
C11 C12 1.382(4) .
C11 H11A 0.9500 .
C12 H12A 0.9500 .
C13 C14 1.382(4) .
C14 H14A 0.9500 .
C15 C16 1.385(4) .
C15 H15A 0.9500 .
C17 C20 1.373(4) .
C18 C19 1.391(4) .
C19 H19A 0.9500 .
C20 H20A 0.9500 .
C23 C24 1.531(6) .
C23 H23A 0.9900 .
C23 H23B 0.9900 .
C24 C25 1.510(6) .
C24 H24A 0.9900 .
C24 H24B 0.9900 .
C25 C26 1.513(5) .
C25 H25A 0.9900 .
C25 H25B 0.9900 .
C27 H27A 0.9800 .
C27 H27B 0.9800 .
C27 H27C 0.9800 .
C28 C29 1.546(6) .
C29 C30 1.501(6) .
C29 H29A 0.9900 .
C29 H29B 0.9900 .
C30 C31 1.471(7) .
C30 H30A 0.9900 .
C30 H30B 0.9900 .
C31 H31A 0.9900 .
C31 H31B 0.9900 .
C32 H32A 0.9800 .
C32 H32B 0.9800 .
C32 H32C 0.9800 .
O3W H3WA 0.8504 .
O3W H3WB 0.8500 .
O2W H2WA 0.873(10) .
O2W H2WB 0.871(10) .
O1W H1WA 0.8501 .
O1W H1WB 0.8500 .

loop_
_geom_torsion_atom_site_label_1
_geom_torsion_atom_site_label_2
_geom_torsion_atom_site_label_3
_geom_torsion_atom_site_label_4
_geom_torsion
_geom_torsion_site_symmetry_1
N4 Cu1 O9 C26 -109.6(3) 2_667
N1 Cu1 O9 C26 72.1(3) .
Cl1 Cu1 O9 C26 162.5(3) .
Cl2 Cu1 O9 C26 -18.6(3) .
N4 Cu1 N1 C15 37.7(4) 2_667
O9 Cu1 N1 C15 -148.60(19) .
Cl1 Cu1 N1 C15 112.02(19) .
Cl2 Cu1 N1 C15 -54.10(19) .
N4 Cu1 N1 C14 -127.9(3) 2_667
O9 Cu1 N1 C14 45.7(2) .
Cl1 Cu1 N1 C14 -53.7(2) .
Cl2 Cu1 N1 C14 140.2(2) .
C6 C1 C2 C3 0.3(4) .
C21 C1 C2 C3 -176.2(3) .
C1 C2 C3 C4 0.0(4) .
C2 C3 C4 C5 0.2(4) .
C3 C4 C5 C6 -0.8(4) .
C3 C4 C5 O2 173.4(2) .
C13 O2 C5 C4 135.5(3) .
C13 O2 C5 C6 -50.4(3) .
C4 C5 C6 O1 173.7(2) .
O2 C5 C6 O1 -0.3(4) .
C4 C5 C6 C1 1.2(4) .
O2 C5 C6 C1 -172.7(2) .
C18 O1 C6 C5 114.4(3) .
C18 O1 C6 C1 -73.2(3) .
C2 C1 C6 C5 -0.9(4) .
C21 C1 C6 C5 175.6(3) .
C2 C1 C6 O1 -173.1(2) .
C21 C1 C6 O1 3.4(4) .
C12 C7 C8 C9 1.9(4) .
C12 C7 C8 O4 174.5(2) .
C17 O4 C8 C7 135.8(3) .
C17 O4 C8 C9 -51.6(3) .
C7 C8 C9 C10 -4.2(4) .
O4 C8 C9 C10 -176.5(2) .
C7 C8 C9 O3 168.3(2) .
O4 C8 C9 O3 -4.1(4) .
C16 O3 C9 C8 113.7(3) .
C16 O3 C9 C10 -74.1(3) .
C8 C9 C10 C11 3.3(4) .
O3 C9 C10 C11 -168.6(2) .
C8 C9 C10 C22 -178.3(2) .
O3 C9 C10 C22 9.7(4) .
C9 C10 C11 C12 -0.3(4) .
C22 C10 C11 C12 -178.7(2) .
C8 C7 C12 C11 1.1(4) .
C10 C11 C12 C7 -1.9(4) .
C16 N2 C13 O2 175.3(2) .
C16 N2 C13 C14 -3.5(4) .
C5 O2 C13 N2 -39.2(3) .
C5 O2 C13 C14 139.6(3) .
C15 N1 C14 C13 -0.1(4) .
Cu1 N1 C14 C13 165.01(19) .
N2 C13 C14 N1 2.5(4) .
O2 C13 C14 N1 -176.3(2) .
C14 N1 C15 C16 -0.9(4) .
Cu1 N1 C15 C16 -167.47(19) .
C13 N2 C16 O3 -172.4(2) .
C13 N2 C16 C15 2.3(4) .
C9 O3 C16 N2 -6.4(4) .
C9 O3 C16 C15 178.4(2) .
N1 C15 C16 N2 -0.2(4) .
N1 C15 C16 O3 174.8(2) .
C18 N3 C17 O4 176.7(2) .
C18 N3 C17 C20 -3.6(4) .
C8 O4 C17 N3 -30.6(3) .
C8 O4 C17 C20 149.7(2) .
C17 N3 C18 O1 -172.0(2) .
C17 N3 C18 C19 3.5(4) .
C6 O1 C18 N3 -15.8(4) .
C6 O1 C18 C19 168.4(2) .
C20 N4 C19 C18 -0.8(4) .
Cu1 N4 C19 C18 -170.80(18) 2_667
N3 C18 C19 N4 -1.4(4) .
O1 C18 C19 N4 174.3(2) .
C19 N4 C20 C17 0.7(4) .
Cu1 N4 C20 C17 170.68(19) 2_667
N3 C17 C20 N4 1.7(4) .
O4 C17 C20 N4 -178.7(2) .
C2 C1 C21 O6 177.3(3) .
C6 C1 C21 O6 0.8(5) .
C2 C1 C21 O5 -2.9(4) .
C6 C1 C21 O5 -179.3(3) .
C9 C10 C22 O7 -18.7(4) .
C11 C10 C22 O7 159.7(3) .
C9 C10 C22 O8 160.6(3) .
C11 C10 C22 O8 -21.1(4) .
C26 N5 C23 C24 -11.5(5) .
C27 N5 C23 C24 176.6(4) .
N5 C23 C24 C25 17.7(5) .
C23 C24 C25 C26 -17.9(5) .
Cu1 O9 C26 N5 95.9(4) .
Cu1 O9 C26 C25 -84.6(4) .
C27 N5 C26 O9 -8.5(6) .
C23 N5 C26 O9 179.7(4) .
C27 N5 C26 C25 171.9(3) .
C23 N5 C26 C25 0.1(4) .
C24 C25 C26 O9 -168.0(4) .
C24 C25 C26 N5 11.6(4) .
C32 N6 C28 O10 2.6(5) .
C31 N6 C28 O10 -179.1(3) .
C32 N6 C28 C29 -178.8(3) .
C31 N6 C28 C29 -0.5(4) .
O10 C28 C29 C30 -171.0(3) .
N6 C28 C29 C30 10.3(4) .
C28 C29 C30 C31 -15.6(4) .
C28 N6 C31 C30 -9.8(5) .
C32 N6 C31 C30 168.5(4) .
C29 C30 C31 N6 15.7(5) .
